data_7011632
loop_
_publ_author_name
'Bruce, Michael I.'
'Zaitseva, Natasha N.'
'Skelton, Brian W.'
'White, Allan H.'

_publ_section_title
;
 Synthesis of carbido and related derivatives from calcium carbide and
 ruthenium carbonyl clusters
;
_journal_issue 20
_journal_name_full 'Journal of the Chemical Society, Dalton Transactions'
_journal_page_first 3879
_journal_paper_doi 10.1039/b202364b
_journal_year 2002
_chemical_formula_sum 'C19 H4 O15 Ru6'
_chemical_formula_weight 1078.65
_space_group_IT_number 15
_symmetry_cell_setting monoclinic
_symmetry_space_group_name_Hall '-C 2yc'
_symmetry_space_group_name_H-M 'C 1 2/c 1'
_audit_creation_date 01-08-15
_audit_creation_method Xtal3.6
_cell_angle_alpha 90.00000
_cell_angle_beta 93.0790(10)
_cell_angle_gamma 90.00000
_cell_formula_units_Z 8
_cell_length_a 16.9560(9)
_cell_length_b 9.4025(5)
_cell_length_c 32.929(3)
_cell_measurement_reflns_used 8192
_cell_measurement_temperature 150
_cell_measurement_theta_max 18.8
_cell_measurement_theta_min 1.2
_cell_volume 5242.3(6)
_computing_cell_refinement 'Siemens SAINT (Siemens, 1995)'
_computing_data_collection 'Siemens SMART (Siemens, 1995)'
_computing_data_reduction 'xtal ADDREF SORTRF'
_computing_molecular_graphics xtal
_computing_publication_material 'xtal BONDLA CIFIO'
_computing_structure_refinement 'xtal CRYLSQ'
_computing_structure_solution xtal
_diffrn_ambient_temperature 150
_diffrn_measurement_device_type
;
Bruker SMART CCD diffractometer
;
_diffrn_measurement_method '\w scans'
_diffrn_radiation_detector 'CCD area detector'
_diffrn_radiation_monochromator graphite
_diffrn_radiation_source 'sealed tube'
_diffrn_radiation_type 'Mo K\a'
_diffrn_radiation_wavelength .71073
_diffrn_reflns_av_R_equivalents .042
_diffrn_reflns_av_sigmaI/netI .042
_diffrn_reflns_limit_h_max 28
_diffrn_reflns_limit_h_min -29
_diffrn_reflns_limit_k_max 16
_diffrn_reflns_limit_k_min 0
_diffrn_reflns_limit_l_max 56
_diffrn_reflns_limit_l_min 0
_diffrn_reflns_number 52942
_diffrn_reflns_theta_max 37.54
_diffrn_reflns_theta_min 1.24
_diffrn_standards_decay_% 0
_exptl_absorpt_coefficient_mu 3.441
_exptl_absorpt_correction_T_max .84
_exptl_absorpt_correction_T_min .58
_exptl_absorpt_correction_type multi-scan
_exptl_absorpt_process_details
;
SADABS; Sheldrick, 1996
;
_exptl_crystal_colour red
_exptl_crystal_density_diffrn 2.733
_exptl_crystal_description prism
_exptl_crystal_F_000 4016
_exptl_crystal_size_max .28
_exptl_crystal_size_mid .24
_exptl_crystal_size_min .13
_refine_diff_density_max 2.674
_refine_diff_density_min -1.907
_refine_ls_extinction_expression 'Eq22 p292 "Cryst. Comp." Munksgaard 1970'
_refine_ls_goodness_of_fit_all 1.504
_refine_ls_goodness_of_fit_ref 1.242
_refine_ls_hydrogen_treatment refall
_refine_ls_matrix_type full
_refine_ls_number_constraints 0
_refine_ls_number_parameters 378
_refine_ls_number_reflns 11414
_refine_ls_number_restraints 0
_refine_ls_R_factor_all .053
_refine_ls_R_factor_gt .038
_refine_ls_shift/su_max .021
_refine_ls_shift/su_mean .001
_refine_ls_structure_factor_coef F
_refine_ls_weighting_scheme calc
_refine_ls_wR_factor_all .094
_refine_ls_wR_factor_ref .071
_reflns_d_resolution_high .583
_reflns_d_resolution_low 16.387
_reflns_Friedel_coverage 0
_reflns_limit_h_max 29
_reflns_limit_h_min 0
_reflns_limit_k_max 16
_reflns_limit_k_min 0
_reflns_limit_l_max 56
_reflns_limit_l_min -56
_reflns_number_gt 11689
_reflns_number_total 13654
_reflns_threshold_expression 'F    > 4.00 sig(F   )'
_cod_data_source_file b202364b.txt
_cod_data_source_block br824
_cod_original_sg_symbol_Hall -c_2yc
_cod_original_sg_symbol_H-M C_1_2/c_1
_cod_database_code 7011632

loop_
_symmetry_equiv_pos_as_xyz
+x,+y,+z
-x,+y,1/2-z
-x,-y,-z
+x,-y,1/2+z
1/2+x,1/2+y,+z
1/2-x,1/2+y,1/2-z
1/2-x,1/2-y,-z
1/2+x,1/2-y,1/2+z

loop_
_atom_site_label
_atom_site_fract_x
_atom_site_fract_y
_atom_site_fract_z
_atom_site_U_iso_or_equiv
_atom_site_adp_type
_atom_site_calc_flag
_atom_site_calc_attached_atom
_atom_site_occupancy
_atom_site_disorder_assembly
_atom_site_disorder_group
Ru1 .216122(16) .51871(3) .090272(9) .01181(11) Uani ? ? 1.00000 ? ?
Ru2 .057610(16) .44281(3) .098008(9) .01176(11) Uani ? ? 1.00000 ? ?
Ru3 .105281(17) .24096(3) .164226(9) .01253(11) Uani ? ? 1.00000 ? ?
Ru4 .268244(16) .32091(3) .155203(9) .01257(11) Uani ? ? 1.00000 ? ?
Ru5 .165478(17) .22997(3) .083215(9) .01247(11) Uani ? ? 1.00000 ? ?
Ru6 .150488(17) .53279(3) .171093(9) .01208(11) Uani ? ? 1.00000 ? ?
C .1626(2) .3794(4) .12749(11) .0129(13) Uani ? ? 1.00000 ? ?
C11 .2273(2) .7169(4) .08435(13) .0184(15) Uani ? ? 1.00000 ? ?
O11 .2326(2) .8375(4) .07869(13) .0331(18) Uani ? ? 1.00000 ? ?
C12 .2967(2) .4910(5) .05359(13) .0205(16) Uani ? ? 1.00000 ? ?
O12 .3450(2) .4735(5) .03105(13) .035(2) Uani ? ? 1.00000 ? ?
C21 .0002(2) .6160(4) .09020(12) .0166(14) Uani ? ? 1.00000 ? ?
O21 -.0343(2) .7180(4) .08398(13) .0292(16) Uani ? ? 1.00000 ? ?
C22 -.0357(2) .3333(4) .08910(13) .0198(16) Uani ? ? 1.00000 ? ?
O22 -.0905(2) .2641(4) .08253(12) .0314(17) Uani ? ? 1.00000 ? ?
C31 -.0002(3) .2701(5) .18088(16) .026(2) Uani ? ? 1.00000 ? ?
O31 -.0615(2) .2873(6) .19304(16) .046(2) Uani ? ? 1.00000 ? ?
C32 .1480(3) .1873(4) .21631(14) .0214(17) Uani ? ? 1.00000 ? ?
O32 .1688(2) .1511(4) .24835(11) .0273(15) Uani ? ? 1.00000 ? ?
C33 .0929(3) .0446(5) .14914(14) .0213(17) Uani ? ? 1.00000 ? ?
O33 .0843(2) -.0739(4) .14465(12) .0308(17) Uani ? ? 1.00000 ? ?
C41 .3111(2) .3228(4) .20999(13) .0193(16) Uani ? ? 1.00000 ? ?
O41 .3387(2) .3250(4) .24221(11) .0299(17) Uani ? ? 1.00000 ? ?
C42 .3544(3) .4383(5) .13887(14) .0230(18) Uani ? ? 1.00000 ? ?
O42 .4123(2) .4971(5) .13510(13) .0343(18) Uani ? ? 1.00000 ? ?
C43 .3148(2) .1398(4) .14294(13) .0191(16) Uani ? ? 1.00000 ? ?
O43 .3461(2) .0356(4) .13735(12) .0273(16) Uani ? ? 1.00000 ? ?
C51 .1053(3) .0719(5) .06346(14) .0230(18) Uani ? ? 1.00000 ? ?
O51 .0660(3) -.0167(4) .05009(13) .0339(18) Uani ? ? 1.00000 ? ?
C52 .2502(3) .1678(5) .05278(12) .0196(16) Uani ? ? 1.00000 ? ?
O52 .3032(2) .1337(5) .03453(12) .0321(18) Uani ? ? 1.00000 ? ?
C61 .0512(2) .6255(5) .17767(14) .0224(18) Uani ? ? 1.00000 ? ?
O61 -.0061(2) .6792(5) .18603(13) .0345(19) Uani ? ? 1.00000 ? ?
C62 .1641(3) .5042(4) .22830(13) .0206(16) Uani ? ? 1.00000 ? ?
O62 .1705(2) .4911(4) .26271(10) .0287(16) Uani ? ? 1.00000 ? ?
C63 .2121(2) .7040(5) .17248(12) .0192(16) Uani ? ? 1.00000 ? ?
O63 .2476(2) .8061(4) .17596(11) .0315(17) Uani ? ? 1.00000 ? ?
C1 .1049(2) .3586(4) .04231(11) .0156(14) Uani ? ? 1.00000 ? ?
C2 .1272(2) .5017(4) .04545(12) .0171(14) Uani ? ? 1.00000 ? ?
C3 .1070(3) .6118(5) .01339(13) .0211(17) Uani ? ? 1.00000 ? ?
H1 .073(4) .319(7) .023(2) .026(16) Uiso ? ? 1.00000 ? ?
H3a .052(4) .586(8) -.009(2) .04(2) Uiso ? ? 1.00000 ? ?
H3b .147(3) .617(6) -.0049(17) .015(13) Uiso ? ? 1.00000 ? ?
H3c .098(4) .713(7) .0257(19) .024(15) Uiso ? ? 1.00000 ? ?

loop_
_atom_site_aniso_label
_atom_site_aniso_U_11
_atom_site_aniso_U_22
_atom_site_aniso_U_33
_atom_site_aniso_U_12
_atom_site_aniso_U_13
_atom_site_aniso_U_23
Ru1 .01050(11) .01205(12) .01290(11) -.00084(8) .00084(8) .00110(8)
Ru2 .00980(11) .01217(12) .01323(11) .00049(8) -.00013(8) .00057(8)
Ru3 .01167(12) .01148(11) .01456(12) -.00038(8) .00185(9) .00159(9)
Ru4 .01019(11) .01209(12) .01532(12) .00049(8) -.00032(9) .00158(9)
Ru5 .01276(12) .01103(11) .01363(12) .00076(8) .00091(9) -.00087(8)
Ru6 .01262(12) .01103(11) .01255(11) .00029(8) .00038(9) -.00067(8)
C .0106(13) .0116(13) .0165(14) .0014(10) .0010(10) .0011(11)
C11 .0170(15) .0159(15) .0227(17) -.0007(12) .0032(13) .0022(13)
O11 .0346(19) .0197(15) .045(2) -.0019(13) -.0030(16) .0034(14)
C12 .0160(15) .0256(18) .0199(16) -.0006(13) -.0001(13) -.0044(14)
O12 .0270(17) .046(2) .0319(19) -.0033(16) .0122(14) -.0045(16)
C21 .0146(14) .0148(14) .0205(16) .0026(11) .0021(12) .0023(12)
O21 .0267(16) .0180(14) .043(2) .0079(12) .0039(14) .0066(14)
C22 .0201(16) .0182(16) .0208(16) -.0002(13) -.0005(13) .0074(13)
O22 .0237(16) .037(2) .0327(18) -.0116(14) -.0041(13) .0043(15)
C31 .0204(18) .027(2) .031(2) .0044(15) .0090(16) .0052(17)
O31 .0231(18) .056(3) .061(3) .0098(18) .0189(19) .020(2)
C32 .0244(18) .0169(16) .0230(18) .0036(13) .0012(14) .0045(13)
O32 .0350(18) .0232(15) .0232(15) -.0016(13) -.0040(13) .0067(12)
C33 .0208(17) .0176(16) .0256(19) -.0005(13) .0006(14) .0017(14)
O33 .039(2) .0129(13) .040(2) -.0025(12) .0025(16) .0006(13)
C41 .0190(16) .0203(17) .0183(16) .0009(13) -.0009(13) .0015(13)
O41 .037(2) .0294(18) .0232(15) -.0002(14) -.0045(14) -.0014(13)
C42 .0188(17) .0235(19) .026(2) -.0058(14) -.0030(14) .0072(15)
O42 .0207(15) .039(2) .042(2) -.0098(14) -.0035(14) .0163(17)
C43 .0141(14) .0172(16) .0263(18) -.0017(11) .0039(13) .0027(14)
O43 .0243(15) .0204(14) .0375(19) .0068(11) .0032(13) .0001(13)
C51 .028(2) .0186(17) .0229(18) -.0060(14) .0054(15) -.0073(14)
O51 .041(2) .0241(16) .036(2) -.0156(15) -.0002(16) -.0115(14)
C52 .0215(17) .0204(17) .0172(15) .0007(13) .0030(13) -.0011(13)
O52 .0262(17) .040(2) .0311(18) .0091(15) .0106(14) -.0078(15)
C61 .0161(16) .026(2) .0245(19) .0010(14) .0007(14) -.0031(15)
O61 .0232(16) .042(2) .039(2) .0096(15) .0038(14) -.0094(17)
C62 .029(2) .0146(15) .0183(16) -.0008(13) .0014(14) -.0019(13)
O62 .046(2) .0224(15) .0172(13) -.0030(14) .0007(13) .0018(11)
C63 .0178(16) .0239(17) .0160(15) -.0006(13) .0003(12) -.0016(13)
O63 .037(2) .0301(17) .0270(17) -.0176(15) -.0011(14) -.0011(14)
C1 .0163(14) .0176(15) .0130(13) -.0005(11) .0006(11) -.0022(12)
C2 .0112(13) .0223(16) .0177(15) .0019(12) -.0002(11) .0010(13)
C3 .0243(18) .0200(17) .0187(16) .0015(14) -.0019(14) .0066(13)

loop_
_atom_type_symbol
_atom_type_description
_atom_type_oxidation_number
_atom_type_number_in_cell
_atom_type_scat_dispersion_real
_atom_type_scat_dispersion_imag
_atom_type_scat_source
C ? 0 152 .002 .002 'Int Tables Vol IV Tables 2.2B and 2.3.1'
H ? 0 32 0 0 'Int Tables Vol IV Tables 2.2B and 2.3.1'
O ? 0 120 .008 .006 'Int Tables Vol IV Tables 2.2B and 2.3.1'
Ru ? 0 48 -1.42 .836 'Int Tables Vol IV Tables 2.2B and 2.3.1'

loop_
_diffrn_attenuator_code
_diffrn_attenuator_scale
? ?

loop_
_geom_angle_atom_site_label_1
_geom_angle_atom_site_label_2
_geom_angle_atom_site_label_3
_geom_angle_site_symmetry_1
_geom_angle_site_symmetry_2
_geom_angle_site_symmetry_3
_geom_angle
_geom_angle_publ_flag
Ru2 Ru1 Ru4 . . . 91.439(12) ?
Ru2 Ru1 Ru5 . . . 58.650(10) ?
Ru2 Ru1 Ru6 . . . 61.223(10) ?
Ru2 Ru1 C . . . 47.36(9) ?
Ru2 Ru1 C11 . . . 111.32(12) ?
Ru2 Ru1 C12 . . . 138.76(13) ?
Ru2 Ru1 C2 . . . 51.47(11) ?
Ru4 Ru1 Ru5 . . . 62.209(10) ?
Ru4 Ru1 Ru6 . . . 58.878(10) ?
Ru4 Ru1 C . . . 44.08(9) ?
Ru4 Ru1 C11 . . . 132.38(13) ?
Ru4 Ru1 C12 . . . 100.27(13) ?
Ru4 Ru1 C2 . . . 130.82(12) ?
Ru5 Ru1 Ru6 . . . 89.409(12) ?
Ru5 Ru1 C . . . 45.28(10) ?
Ru5 Ru1 C11 . . . 164.62(12) ?
Ru5 Ru1 C12 . . . 92.37(14) ?
Ru5 Ru1 C2 . . . 70.26(12) ?
Ru6 Ru1 C . . . 44.21(10) ?
Ru6 Ru1 C11 . . . 95.41(13) ?
Ru6 Ru1 C12 . . . 154.95(12) ?
Ru6 Ru1 C2 . . . 110.73(11) ?
C Ru1 C11 . . . 138.39(16) ?
C Ru1 C12 . . . 130.98(17) ?
C Ru1 C2 . . . 92.78(15) ?
C11 Ru1 C12 . . . 89.43(19) ?
C11 Ru1 C2 . . . 94.39(17) ?
C12 Ru1 C2 . . . 93.32(16) ?
Ru1 Ru2 Ru3 . . . 90.283(11) ?
Ru1 Ru2 Ru5 . . . 61.532(10) ?
Ru1 Ru2 Ru6 . . . 61.689(11) ?
Ru1 Ru2 C . . . 46.50(10) ?
Ru1 Ru2 C21 . . . 104.76(11) ?
Ru1 Ru2 C22 . . . 156.78(13) ?
Ru1 Ru2 C1 . . . 67.68(10) ?
Ru1 Ru2 C2 . . . 46.59(9) ?
Ru3 Ru2 Ru5 . . . 60.760(11) ?
Ru3 Ru2 Ru6 . . . 57.878(10) ?
Ru3 Ru2 C . . . 43.78(10) ?
Ru3 Ru2 C21 . . . 139.58(12) ?
Ru3 Ru2 C22 . . . 87.62(13) ?
Ru3 Ru2 C1 . . . 106.66(10) ?
Ru3 Ru2 C2 . . . 126.70(10) ?
Ru5 Ru2 Ru6 . . . 91.273(12) ?
Ru5 Ru2 C . . . 46.79(10) ?
Ru5 Ru2 C21 . . . 158.33(12) ?
Ru5 Ru2 C22 . . . 97.68(13) ?
Ru5 Ru2 C1 . . . 46.92(10) ?
Ru5 Ru2 C2 . . . 70.08(11) ?
Ru6 Ru2 C . . . 44.49(10) ?
Ru6 Ru2 C21 . . . 96.43(12) ?
Ru6 Ru2 C22 . . . 133.70(13) ?
Ru6 Ru2 C1 . . . 126.02(10) ?
Ru6 Ru2 C2 . . . 106.49(10) ?
C Ru2 C21 . . . 136.80(15) ?
C Ru2 C22 . . . 127.27(16) ?
C Ru2 C1 . . . 86.83(14) ?
C Ru2 C2 . . . 87.58(14) ?
C21 Ru2 C22 . . . 91.58(17) ?
C21 Ru2 C1 . . . 113.75(16) ?
C21 Ru2 C2 . . . 88.30(16) ?
C22 Ru2 C1 . . . 90.80(16) ?
C22 Ru2 C2 . . . 119.31(17) ?
C1 Ru2 C2 . . . 37.06(15) ?
Ru2 Ru3 Ru4 . . . 88.988(11) ?
Ru2 Ru3 Ru5 . . . 56.252(10) ?
Ru2 Ru3 Ru6 . . . 60.347(10) ?
Ru2 Ru3 C . . . 44.11(9) ?
Ru2 Ru3 C31 . . . 84.10(15) ?
Ru2 Ru3 C32 . . . 155.61(13) ?
Ru2 Ru3 C33 . . . 113.76(13) ?
Ru4 Ru3 Ru5 . . . 62.038(10) ?
Ru4 Ru3 Ru6 . . . 60.310(10) ?
Ru4 Ru3 C . . . 44.87(9) ?
Ru4 Ru3 C31 . . . 154.43(15) ?
Ru4 Ru3 C32 . . . 80.86(14) ?
Ru4 Ru3 C33 . . . 108.34(13) ?
Ru5 Ru3 Ru6 . . . 90.048(12) ?
Ru5 Ru3 C . . . 44.18(10) ?
Ru5 Ru3 C31 . . . 130.21(15) ?
Ru5 Ru3 C32 . . . 133.23(14) ?
Ru5 Ru3 C33 . . . 76.55(14) ?
Ru6 Ru3 C . . . 45.95(10) ?
Ru6 Ru3 C31 . . . 95.19(14) ?
Ru6 Ru3 C32 . . . 95.51(13) ?
Ru6 Ru3 C33 . . . 165.85(14) ?
C Ru3 C31 . . . 123.69(17) ?
C Ru3 C32 . . . 122.10(16) ?
C Ru3 C33 . . . 120.33(17) ?
C31 Ru3 C32 . . . 95.5(2) ?
C31 Ru3 C33 . . . 96.9(2) ?
C32 Ru3 C33 . . . 90.54(19) ?
Ru1 Ru4 Ru3 . . . 89.288(11) ?
Ru1 Ru4 Ru5 . . . 57.569(10) ?
Ru1 Ru4 Ru6 . . . 60.703(10) ?
Ru1 Ru4 C . . . 44.01(10) ?
Ru1 Ru4 C41 . . . 140.12(13) ?
Ru1 Ru4 C42 . . . 68.75(13) ?
Ru1 Ru4 C43 . . . 121.18(13) ?
Ru3 Ru4 Ru5 . . . 59.219(10) ?
Ru3 Ru4 Ru6 . . . 59.166(10) ?
Ru3 Ru4 C . . . 45.27(10) ?
Ru3 Ru4 C41 . . . 102.85(13) ?
Ru3 Ru4 C42 . . . 156.67(13) ?
Ru3 Ru4 C43 . . . 101.29(12) ?
Ru5 Ru4 Ru6 . . . 87.810(11) ?
Ru5 Ru4 C . . . 42.52(10) ?
Ru5 Ru4 C41 . . . 158.13(13) ?
Ru5 Ru4 C42 . . . 111.11(14) ?
Ru5 Ru4 C43 . . . 78.99(12) ?
Ru6 Ru4 C . . . 45.30(10) ?
Ru6 Ru4 C41 . . . 93.10(13) ?
Ru6 Ru4 C42 . . . 101.38(13) ?
Ru6 Ru4 C43 . . . 160.31(12) ?
C Ru4 C41 . . . 134.45(16) ?
C Ru4 C42 . . . 112.37(16) ?
C Ru4 C43 . . . 120.22(15) ?
C41 Ru4 C42 . . . 90.15(19) ?
C41 Ru4 C43 . . . 93.84(18) ?
C42 Ru4 C43 . . . 97.01(18) ?
Ru1 Ru5 Ru2 . . . 59.818(11) ?
Ru1 Ru5 Ru3 . . . 90.595(12) ?
Ru1 Ru5 Ru4 . . . 60.221(10) ?
Ru1 Ru5 C . . . 45.63(10) ?
Ru1 Ru5 C51 . . . 157.98(14) ?
Ru1 Ru5 C52 . . . 95.94(13) ?
Ru1 Ru5 C1 . . . 68.24(11) ?
Ru2 Ru5 Ru3 . . . 62.988(10) ?
Ru2 Ru5 Ru4 . . . 90.925(12) ?
Ru2 Ru5 C . . . 48.05(9) ?
Ru2 Ru5 C51 . . . 106.14(14) ?
Ru2 Ru5 C52 . . . 147.66(13) ?
Ru2 Ru5 C1 . . . 51.38(11) ?
Ru3 Ru5 Ru4 . . . 58.742(11) ?
Ru3 Ru5 C . . . 44.98(10) ?
Ru3 Ru5 C51 . . . 97.67(14) ?
Ru3 Ru5 C52 . . . 144.32(12) ?
Ru3 Ru5 C1 . . . 113.22(11) ?
Ru4 Ru5 C . . . 42.90(9) ?
Ru4 Ru5 C51 . . . 140.83(14) ?
Ru4 Ru5 C52 . . . 94.68(12) ?
Ru4 Ru5 C1 . . . 127.12(11) ?
C Ru5 C51 . . . 139.11(17) ?
C Ru5 C52 . . . 130.15(16) ?
C Ru5 C1 . . . 91.88(14) ?
C51 Ru5 C52 . . . 89.2(2) ?
C51 Ru5 C1 . . . 89.75(17) ?
C52 Ru5 C1 . . . 101.73(16) ?
Ru1 Ru6 Ru2 . . . 57.088(11) ?
Ru1 Ru6 Ru3 . . . 89.891(11) ?
Ru1 Ru6 Ru4 . . . 60.419(10) ?
Ru1 Ru6 C . . . 43.86(10) ?
Ru1 Ru6 C61 . . . 119.97(14) ?
Ru1 Ru6 C62 . . . 148.94(14) ?
Ru1 Ru6 C63 . . . 80.05(12) ?
Ru2 Ru6 Ru3 . . . 61.775(10) ?
Ru2 Ru6 Ru4 . . . 89.904(12) ?
Ru2 Ru6 C . . . 44.93(9) ?
Ru2 Ru6 C61 . . . 77.74(13) ?
Ru2 Ru6 C62 . . . 143.42(13) ?
Ru2 Ru6 C63 . . . 122.01(12) ?
Ru3 Ru6 Ru4 . . . 60.524(10) ?
Ru3 Ru6 C . . . 46.05(10) ?
Ru3 Ru6 C61 . . . 102.25(14) ?
Ru3 Ru6 C62 . . . 87.72(12) ?
Ru3 Ru6 C63 . . . 162.17(13) ?
Ru4 Ru6 C . . . 45.00(9) ?
Ru4 Ru6 C61 . . . 162.42(14) ?
Ru4 Ru6 C62 . . . 91.92(13) ?
Ru4 Ru6 C63 . . . 101.65(13) ?
C Ru6 C61 . . . 121.29(16) ?
C Ru6 C62 . . . 125.53(16) ?
C Ru6 C63 . . . 122.09(16) ?
C61 Ru6 C62 . . . 90.7(2) ?
C61 Ru6 C63 . . . 95.53(19) ?
C62 Ru6 C63 . . . 93.33(18) ?
Ru1 C Ru2 . . . 86.14(13) ?
Ru1 C Ru3 . . . 178.2(2) ?
Ru1 C Ru4 . . . 91.91(13) ?
Ru1 C Ru5 . . . 89.09(14) ?
Ru1 C Ru6 . . . 91.93(14) ?
Ru2 C Ru3 . . . 92.10(13) ?
Ru2 C Ru4 . . . 178.0(2) ?
Ru2 C Ru5 . . . 85.16(13) ?
Ru2 C Ru6 . . . 90.59(13) ?
Ru3 C Ru4 . . . 89.85(14) ?
Ru3 C Ru5 . . . 90.84(13) ?
Ru3 C Ru6 . . . 88.01(14) ?
Ru4 C Ru5 . . . 94.59(14) ?
Ru4 C Ru6 . . . 89.71(13) ?
Ru5 C Ru6 . . . 175.55(18) ?
Ru1 C11 O11 . . . 176.4(4) ?
Ru1 C12 O12 . . . 179.3(4) ?
Ru2 C21 O21 . . . 177.3(4) ?
Ru2 C22 O22 . . . 177.2(4) ?
Ru3 C31 O31 . . . 176.1(5) ?
Ru3 C32 O32 . . . 175.3(4) ?
Ru3 C33 O33 . . . 172.4(4) ?
Ru4 C41 O41 . . . 178.0(4) ?
Ru4 C42 O42 . . . 167.8(4) ?
Ru4 C43 O43 . . . 175.6(4) ?
Ru5 C51 O51 . . . 175.3(4) ?
Ru5 C52 O52 . . . 177.9(4) ?
Ru6 C61 O61 . . . 172.6(4) ?
Ru6 C62 O62 . . . 177.5(4) ?
Ru6 C63 O63 . . . 175.4(4) ?
Ru2 C1 Ru5 . . . 81.70(13) ?
Ru2 C1 C2 . . . 72.6(2) ?
Ru2 C1 H1 . . . 121(4) ?
Ru5 C1 C2 . . . 113.3(3) ?
Ru5 C1 H1 . . . 119(4) ?
C2 C1 H1 . . . 127(4) ?
Ru1 C2 Ru2 . . . 81.94(14) ?
Ru1 C2 C1 . . . 108.2(3) ?
Ru1 C2 C3 . . . 125.4(3) ?
Ru2 C2 C1 . . . 70.4(2) ?
Ru2 C2 C3 . . . 127.5(3) ?
C1 C2 C3 . . . 124.0(3) ?
C2 C3 H3a . . . 116(4) ?
C2 C3 H3b . . . 110(3) ?
C2 C3 H3c . . . 113(3) ?
H3a C3 H3b . . . 101(5) ?
H3a C3 H3c . . . 108(5) ?
H3b C3 H3c . . . 109(5) ?

loop_
_geom_bond_atom_site_label_1
_geom_bond_atom_site_label_2
_geom_bond_site_symmetry_1
_geom_bond_site_symmetry_2
_geom_bond_distance
_geom_bond_publ_flag
Ru1 Ru2 . . 2.8056(4) ?
Ru1 Ru4 . . 2.9340(4) ?
Ru1 Ru5 . . 2.8532(4) ?
Ru1 Ru6 . . 2.9423(5) ?
Ru1 C . . 2.040(3) ?
Ru1 C11 . . 1.884(4) ?
Ru1 C12 . . 1.890(4) ?
Ru1 C2 . . 2.059(4) ?
Ru2 Ru3 . . 2.9699(4) ?
Ru2 Ru5 . . 2.7718(4) ?
Ru2 Ru6 . . 2.9293(4) ?
Ru2 C . . 2.069(3) ?
Ru2 C21 . . 1.907(4) ?
Ru2 C22 . . 1.898(4) ?
Ru2 C1 . . 2.189(4) ?
Ru2 C2 . . 2.217(4) ?
Ru3 Ru4 . . 2.8943(4) ?
Ru3 Ru5 . . 2.9088(5) ?
Ru3 Ru6 . . 2.8547(4) ?
Ru3 C . . 2.056(3) ?
Ru3 C31 . . 1.919(5) ?
Ru3 C32 . . 1.894(4) ?
Ru3 C33 . . 1.921(4) ?
Ru4 Ru5 . . 2.9905(4) ?
Ru4 Ru6 . . 2.8882(4) ?
Ru4 C . . 2.042(3) ?
Ru4 C41 . . 1.908(4) ?
Ru4 C42 . . 1.930(5) ?
Ru4 C43 . . 1.929(4) ?
Ru5 C . . 2.028(3) ?
Ru5 C51 . . 1.898(4) ?
Ru5 C52 . . 1.889(4) ?
Ru5 C1 . . 2.046(4) ?
Ru6 C . . 2.053(3) ?
Ru6 C61 . . 1.918(4) ?
Ru6 C62 . . 1.904(4) ?
Ru6 C63 . . 1.918(4) ?
C11 O11 . . 1.153(5) ?
C12 O12 . . 1.146(6) ?
C21 O21 . . 1.137(5) ?
C22 O22 . . 1.144(6) ?
C31 O31 . . 1.145(7) ?
C32 O32 . . 1.146(6) ?
C33 O33 . . 1.132(5) ?
C41 O41 . . 1.136(5) ?
C42 O42 . . 1.140(6) ?
C43 O43 . . 1.133(5) ?
C51 O51 . . 1.140(6) ?
C52 O52 . . 1.152(6) ?
C61 O61 . . 1.142(6) ?
C62 O62 . . 1.139(5) ?
C63 O63 . . 1.135(6) ?
C1 C2 . . 1.400(6) ?
C1 H1 . . .90(6) ?
C2 C3 . . 1.505(6) ?
C3 H3a . . 1.18(7) ?
C3 H3b . . .93(6) ?
C3 H3c . . 1.05(6) ?
